data_4083750
loop_
_publ_author_name
'Yonke, Brendan L.'
'Reeds, Jonathan P.'
'Fontaine, Philip P.'
'Zavalij, Peter Y.'
'Sita, Lawrence R.'

_publ_section_title
;
 Catalytic Production of Isocyanates via Orthogonal Atom and Group
 Transfers Employing a Shared Formal Group 6 M(II)/M(IV) Redox Cycle
;
_journal_name_full Organometallics
_journal_page_first 140626135101001
_journal_paper_doi 10.1021/om500532s
_journal_year 2014
_chemical_formula_moiety 'C21 H41 Mo N3 Si'
_chemical_formula_sum 'C21 H41 Mo N3 Si'
_chemical_formula_weight 459.60
_chemical_name_common cmpd1
_chemical_name_systematic
;
cmpd1
;
_space_group_IT_number 14
_symmetry_cell_setting monoclinic
_symmetry_space_group_name_Hall '-P 2ybc'
_symmetry_space_group_name_H-M 'P 1 21/c 1'
_atom_sites_solution_hydrogens geom
_atom_sites_solution_primary direct
_atom_sites_solution_secondary difmap
_audit_creation_method 'SHELXL-97 & ZCIF'
_cell_angle_alpha 90.00
_cell_angle_beta 115.7904(12)
_cell_angle_gamma 90.00
_cell_formula_units_Z 8
_cell_length_a 17.5317(19)
_cell_length_b 17.2970(18)
_cell_length_c 17.9344(19)
_cell_measurement_reflns_used 16217
_cell_measurement_temperature 150(2)
_cell_measurement_theta_max 28.3
_cell_measurement_theta_min 2.5
_cell_volume 4896.8(9)
_computing_cell_refinement Apex2
_computing_data_collection 'Apex2 (Bruker, 2005)'
_computing_data_reduction Apex2
_computing_molecular_graphics 'XSHEL (Bruker, 2004)'
_computing_publication_material SHELXL-97
_computing_structure_refinement 'SHELXL-97 (Sheldrick, 1997)'
_computing_structure_solution 'SHELXS-97 (Sheldrick, 1990)'
_diffrn_ambient_temperature 150(2)
_diffrn_detector 'CCD area detector'
_diffrn_detector_area_resol_mean 16.667
_diffrn_detector_type 'Bruker Smart Apex II'
_diffrn_measured_fraction_theta_full 0.999
_diffrn_measured_fraction_theta_max 0.999
_diffrn_measurement_details 610,610,610,270
_diffrn_measurement_device_type 'three-circle diffractometer'
_diffrn_measurement_method '\w and \f scans'
_diffrn_measurement_specimen_support 'MiTeGen loop'
_diffrn_orient_matrix_type standard
_diffrn_orient_matrix_UB_11 0.0216824
_diffrn_orient_matrix_UB_12 0.0531001
_diffrn_orient_matrix_UB_13 0.0202612
_diffrn_orient_matrix_UB_21 -0.0372495
_diffrn_orient_matrix_UB_22 0.0025860
_diffrn_orient_matrix_UB_23 0.0291817
_diffrn_orient_matrix_UB_31 0.0464201
_diffrn_orient_matrix_UB_32 -0.0227045
_diffrn_orient_matrix_UB_33 0.0507166
_diffrn_radiation_monochromator graphite
_diffrn_radiation_source 'fine-focus sealed tube'
_diffrn_radiation_type MoK\a
_diffrn_radiation_wavelength 0.71073
_diffrn_reflns_av_R_equivalents 0.0289
_diffrn_reflns_av_sigmaI/netI 0.0219
_diffrn_reflns_limit_h_max 18
_diffrn_reflns_limit_h_min -20
_diffrn_reflns_limit_k_max 20
_diffrn_reflns_limit_k_min 0
_diffrn_reflns_limit_l_max 21
_diffrn_reflns_limit_l_min 0
_diffrn_reflns_number 23046
_diffrn_reflns_theta_full 25.00
_diffrn_reflns_theta_max 25.00
_diffrn_reflns_theta_min 2.28
_diffrn_source_current 30.00
_diffrn_source_voltage 50.00
_diffrn_standards_decay_% 0
_exptl_absorpt_coefficient_mu 0.594
_exptl_absorpt_correction_T_max 0.965
_exptl_absorpt_correction_T_min 0.775
_exptl_absorpt_correction_type multi-scan
_exptl_absorpt_process_details 'SADABS (Sheldrick, 1996)'
_exptl_crystal_colour brown
_exptl_crystal_density_diffrn 1.247
_exptl_crystal_description plate
_exptl_crystal_F_000 1952
_exptl_crystal_id 'Sita/Yonke BY-2-094A batch#2 Xtal#7'
_exptl_crystal_size_max 0.48
_exptl_crystal_size_mid 0.35
_exptl_crystal_size_min 0.06
_refine_diff_density_max 0.882
_refine_diff_density_min -0.527
_refine_diff_density_rms 0.074
_refine_ls_extinction_method none
_refine_ls_goodness_of_fit_ref 1.000
_refine_ls_hydrogen_treatment constr
_refine_ls_matrix_type full
_refine_ls_number_parameters 496
_refine_ls_number_reflns 8627
_refine_ls_number_restraints 0
_refine_ls_restrained_S_all 1.000
_refine_ls_R_factor_all 0.0380
_refine_ls_R_factor_gt 0.0327
_refine_ls_shift/su_max 0.001
_refine_ls_shift/su_mean 0.000
_refine_ls_structure_factor_coef Fsqd
_refine_ls_weighting_details 'w=1/[\s^2^(Fo^2^)+(0.005P)^2^+17.85P], P=(max(Fo^2^,0)+2Fc^2^)/3'
_refine_ls_weighting_scheme calc
_refine_ls_wR_factor_gt 0.0769
_refine_ls_wR_factor_ref 0.0797
_reflns_number_gt 8024
_reflns_number_total 8737
_reflns_threshold_expression >2sigma(I)
_cod_data_source_file om500532s_si_002.cif
_cod_data_source_block cmpd1
_cod_depositor_comments
;
The following automatic conversions were performed:

'_symmetry_cell_setting' value 'Monoclinic' changed to 'monoclinic'
according to
/usr/data/users/saulius/crontab/automatic-downloads/rss-feeds/ACS/lib/dictionaries/cif_core.dic
dictionary named 'cif_core.dic' version 2.4.2 from 2011-04-26.

Automatic conversion script
Id: cif_fix_values 2281 2013-09-26 08:29:07Z andrius 
;
_cod_original_sg_symbol_H-M P21/c
_cod_database_code 4083750

loop_
_symmetry_equiv_pos_as_xyz
'x, y, z'
'-x, y+1/2, -z+1/2'
'-x, -y, -z'
'x, -y-1/2, z-1/2'

loop_
_atom_site_label
_atom_site_type_symbol
_atom_site_fract_x
_atom_site_fract_y
_atom_site_fract_z
_atom_site_U_iso_or_equiv
_atom_site_adp_type
_atom_site_occupancy
_atom_site_symmetry_multiplicity
_atom_site_calc_flag
_atom_site_refinement_flags
Mo1 Mo 0.047052(19) 0.671546(17) 0.299177(19) 0.01445(8) Uani 1 1 d .
N1 N 0.1282(2) 0.6233(2) 0.3820(2) 0.0220(7) Uani 1 1 d .
Si1 Si 0.21037(7) 0.58324(7) 0.46825(7) 0.0229(2) Uani 1 1 d .
C1 C 0.1982(3) 0.4756(3) 0.4630(3) 0.0404(12) Uani 1 1 d .
H1A H 0.1405 0.4620 0.4537 0.061 Uiso 1 1 calc R
H1B H 0.2389 0.4527 0.5152 0.061 Uiso 1 1 calc R
H1C H 0.2089 0.4557 0.4172 0.061 Uiso 1 1 calc R
C2 C 0.2056(3) 0.6226(3) 0.5633(3) 0.0361(11) Uani 1 1 d .
H2A H 0.2173 0.6783 0.5674 0.054 Uiso 1 1 calc R
H2B H 0.2480 0.5965 0.6124 0.054 Uiso 1 1 calc R
H2C H 0.1490 0.6137 0.5601 0.054 Uiso 1 1 calc R
C3 C 0.3147(3) 0.6089(3) 0.4706(3) 0.0410(14) Uani 1 1 d .
H3A H 0.3205 0.5832 0.4246 0.061 Uiso 1 1 calc R
H3B H 0.3604 0.5919 0.5232 0.061 Uiso 1 1 calc R
H3C H 0.3180 0.6650 0.4652 0.061 Uiso 1 1 calc R
N11 N -0.0672(2) 0.60714(18) 0.2705(2) 0.0199(8) Uani 1 1 d .
N12 N 0.0033(2) 0.5937(2) 0.1959(2) 0.0200(7) Uani 1 1 d .
C10 C -0.0518(3) 0.5621(2) 0.2196(3) 0.0256(9) Uani 1 1 d .
C11 C -0.0899(3) 0.4816(3) 0.1906(4) 0.0420(13) Uani 1 1 d .
H11A H -0.1406 0.4754 0.2000 0.063 Uiso 1 1 calc R
H11B H -0.0482 0.4420 0.2218 0.063 Uiso 1 1 calc R
H11C H -0.1053 0.4758 0.1314 0.063 Uiso 1 1 calc R
C12 C -0.1110(3) 0.5783(3) 0.3187(3) 0.0314(10) Uani 1 1 d .
H12 H -0.1611 0.5473 0.2808 0.038 Uiso 1 1 calc R
C13 C -0.1426(4) 0.6451(3) 0.3516(4) 0.0466(14) Uani 1 1 d .
H13A H -0.0945 0.6770 0.3878 0.070 Uiso 1 1 calc R
H13B H -0.1721 0.6252 0.3832 0.070 Uiso 1 1 calc R
H13C H -0.1818 0.6765 0.3053 0.070 Uiso 1 1 calc R
C14 C -0.0542(4) 0.5264(4) 0.3889(4) 0.0650(19) Uani 1 1 d .
H14A H -0.0365 0.4819 0.3664 0.098 Uiso 1 1 calc R
H14B H -0.0852 0.5083 0.4197 0.098 Uiso 1 1 calc R
H14C H -0.0041 0.5555 0.4262 0.098 Uiso 1 1 calc R
C15 C 0.0450(3) 0.5487(2) 0.1551(3) 0.0266(9) Uani 1 1 d .
H15 H 0.0017 0.5148 0.1124 0.032 Uiso 1 1 calc R
C16 C 0.0817(4) 0.6015(3) 0.1123(3) 0.0404(13) Uani 1 1 d .
H16A H 0.0362 0.6324 0.0706 0.061 Uiso 1 1 calc R
H16B H 0.1093 0.5706 0.0853 0.061 Uiso 1 1 calc R
H16C H 0.1234 0.6360 0.1532 0.061 Uiso 1 1 calc R
C17 C 0.1148(3) 0.4970(3) 0.2178(3) 0.0336(11) Uani 1 1 d .
H17A H 0.1573 0.5293 0.2607 0.050 Uiso 1 1 calc R
H17B H 0.1419 0.4674 0.1892 0.050 Uiso 1 1 calc R
H17C H 0.0898 0.4613 0.2434 0.050 Uiso 1 1 calc R
C20 C 0.0981(2) 0.7893(2) 0.3357(2) 0.0208(8) Uani 1 1 d .
C21 C 0.0146(3) 0.7916(2) 0.3311(2) 0.0193(8) Uani 1 1 d .
C22 C -0.0439(3) 0.7900(2) 0.2452(3) 0.0209(9) Uani 1 1 d .
C23 C 0.0026(3) 0.7825(2) 0.1983(2) 0.0199(8) Uani 1 1 d .
C24 C 0.0914(3) 0.7796(2) 0.2532(3) 0.0218(9) Uani 1 1 d .
C25 C 0.1795(3) 0.8034(2) 0.4123(3) 0.0325(11) Uani 1 1 d .
H25A H 0.2268 0.7799 0.4051 0.049 Uiso 1 1 calc R
H25B H 0.1755 0.7801 0.4603 0.049 Uiso 1 1 calc R
H25C H 0.1891 0.8591 0.4211 0.049 Uiso 1 1 calc R
C26 C -0.0052(3) 0.8158(3) 0.4019(3) 0.0352(11) Uani 1 1 d .
H26A H 0.0052 0.8714 0.4119 0.053 Uiso 1 1 calc R
H26B H 0.0312 0.7871 0.4519 0.053 Uiso 1 1 calc R
H26C H -0.0647 0.8046 0.3876 0.053 Uiso 1 1 calc R
C27 C -0.1388(3) 0.7923(3) 0.2096(3) 0.0309(10) Uani 1 1 d .
H27A H -0.1607 0.8314 0.1658 0.046 Uiso 1 1 calc R
H27B H -0.1558 0.8054 0.2534 0.046 Uiso 1 1 calc R
H27C H -0.1619 0.7415 0.1865 0.046 Uiso 1 1 calc R
C28 C -0.0355(3) 0.7792(3) 0.1057(3) 0.0330(11) Uani 1 1 d .
H28A H -0.0802 0.7399 0.0856 0.049 Uiso 1 1 calc R
H28B H 0.0085 0.7657 0.0881 0.049 Uiso 1 1 calc R
H28C H -0.0596 0.8297 0.0828 0.049 Uiso 1 1 calc R
C29 C 0.1628(3) 0.7883(3) 0.2282(3) 0.0357(11) Uani 1 1 d .
H29A H 0.1469 0.7638 0.1742 0.054 Uiso 1 1 calc R
H29B H 0.2139 0.7636 0.2697 0.054 Uiso 1 1 calc R
H29C H 0.1740 0.8434 0.2245 0.054 Uiso 1 1 calc R
Mo2 Mo 0.44653(2) 0.041531(18) 0.69931(2) 0.01706(8) Uani 1 1 d .
N2 N 0.3659(2) 0.0912(2) 0.6185(2) 0.0235(7) Uani 1 1 d .
Si2 Si 0.28065(7) 0.13412(7) 0.53617(7) 0.0239(2) Uani 1 1 d .
C4 C 0.2891(4) 0.2413(3) 0.5496(4) 0.0554(16) Uani 1 1 d .
H4A H 0.2812 0.2557 0.5987 0.083 Uiso 1 1 calc R
H4B H 0.2454 0.2662 0.5006 0.083 Uiso 1 1 calc R
H4C H 0.3452 0.2583 0.5567 0.083 Uiso 1 1 calc R
C5 C 0.1805(3) 0.0984(3) 0.5358(4) 0.0450(14) Uani 1 1 d .
H5A H 0.1791 0.0418 0.5328 0.067 Uiso 1 1 calc R
H5B H 0.1321 0.1196 0.4877 0.067 Uiso 1 1 calc R
H5C H 0.1774 0.1150 0.5867 0.067 Uiso 1 1 calc R
C6 C 0.2834(4) 0.1090(3) 0.4367(3) 0.0442(15) Uani 1 1 d .
H6A H 0.3283 0.1386 0.4311 0.066 Uiso 1 1 calc R
H6B H 0.2287 0.1215 0.3906 0.066 Uiso 1 1 calc R
H6C H 0.2947 0.0536 0.4359 0.066 Uiso 1 1 calc R
N31 N 0.4802(2) 0.1126(2) 0.8072(2) 0.0228(8) Uani 1 1 d .
N32 N 0.5573(2) 0.11304(19) 0.7383(2) 0.0207(8) Uani 1 1 d .
C30 C 0.5369(2) 0.1527(2) 0.7914(2) 0.0206(8) Uani 1 1 d .
C31 C 0.5698(3) 0.2304(2) 0.8254(3) 0.0304(10) Uani 1 1 d .
H31A H 0.6259 0.2376 0.8271 0.046 Uiso 1 1 calc R
H31B H 0.5740 0.2347 0.8816 0.046 Uiso 1 1 calc R
H31C H 0.5311 0.2701 0.7901 0.046 Uiso 1 1 calc R
C32 C 0.4346(3) 0.1489(3) 0.8508(3) 0.0302(10) Uani 1 1 d .
H32 H 0.4765 0.1776 0.8999 0.036 Uiso 1 1 calc R
C33 C 0.3938(4) 0.0881(4) 0.8809(4) 0.0518(15) Uani 1 1 d .
H33A H 0.3530 0.0588 0.8336 0.078 Uiso 1 1 calc R
H33B H 0.3644 0.1127 0.9103 0.078 Uiso 1 1 calc R
H33C H 0.4374 0.0529 0.9186 0.078 Uiso 1 1 calc R
C34 C 0.3681(3) 0.2064(3) 0.7945(4) 0.0457(13) Uani 1 1 d .
H34A H 0.3956 0.2457 0.7752 0.069 Uiso 1 1 calc R
H34B H 0.3407 0.2314 0.8255 0.069 Uiso 1 1 calc R
H34C H 0.3255 0.1789 0.7468 0.069 Uiso 1 1 calc R
C35 C 0.6044(3) 0.1501(3) 0.6967(3) 0.0288(10) Uani 1 1 d .
H35 H 0.6513 0.1815 0.7387 0.035 Uiso 1 1 calc R
C36 C 0.6427(3) 0.0902(3) 0.6632(4) 0.0414(12) Uani 1 1 d .
H36A H 0.6856 0.0610 0.7091 0.062 Uiso 1 1 calc R
H36B H 0.6692 0.1155 0.6315 0.062 Uiso 1 1 calc R
H36C H 0.5984 0.0548 0.6270 0.062 Uiso 1 1 calc R
C37 C 0.5464(4) 0.2044(3) 0.6275(3) 0.0461(13) Uani 1 1 d .
H37A H 0.5009 0.1743 0.5850 0.069 Uiso 1 1 calc R
H37B H 0.5795 0.2304 0.6028 0.069 Uiso 1 1 calc R
H37C H 0.5219 0.2431 0.6507 0.069 Uiso 1 1 calc R
C40 C 0.4023(3) -0.0764(2) 0.6539(2) 0.0220(8) Uani 1 1 d .
C41 C 0.4063(3) -0.0740(2) 0.7355(3) 0.0224(9) Uani 1 1 d .
C42 C 0.4950(3) -0.0741(2) 0.7919(2) 0.0235(9) Uani 1 1 d .
C43 C 0.5428(2) -0.0728(2) 0.7487(3) 0.0221(9) Uani 1 1 d .
C44 C 0.4877(3) -0.0724(2) 0.6605(3) 0.0209(9) Uani 1 1 d .
C45 C 0.3248(3) -0.0916(3) 0.5748(3) 0.0340(10) Uani 1 1 d .
H45A H 0.3167 -0.1475 0.5660 0.051 Uiso 1 1 calc R
H45B H 0.3319 -0.0682 0.5284 0.051 Uiso 1 1 calc R
H45C H 0.2752 -0.0689 0.5782 0.051 Uiso 1 1 calc R
C46 C 0.3334(3) -0.0932(3) 0.7557(3) 0.0375(12) Uani 1 1 d .
H46A H 0.2807 -0.0727 0.7122 0.056 Uiso 1 1 calc R
H46B H 0.3434 -0.0699 0.8090 0.056 Uiso 1 1 calc R
H46C H 0.3288 -0.1494 0.7590 0.056 Uiso 1 1 calc R
C47 C 0.5299(3) -0.0742(3) 0.8857(3) 0.0365(12) Uani 1 1 d .
H47A H 0.5796 -0.1081 0.9094 0.055 Uiso 1 1 calc R
H47B H 0.4864 -0.0931 0.9016 0.055 Uiso 1 1 calc R
H47C H 0.5463 -0.0215 0.9067 0.055 Uiso 1 1 calc R
C48 C 0.6385(3) -0.0716(3) 0.7863(3) 0.0385(12) Uani 1 1 d .
H48A H 0.6592 -0.0209 0.8113 0.058 Uiso 1 1 calc R
H48B H 0.6572 -0.0815 0.7430 0.058 Uiso 1 1 calc R
H48C H 0.6612 -0.1118 0.8290 0.058 Uiso 1 1 calc R
C49 C 0.5115(3) -0.0889(3) 0.5914(3) 0.0343(11) Uani 1 1 d .
H49A H 0.5704 -0.0733 0.6079 0.052 Uiso 1 1 calc R
H49B H 0.4741 -0.0599 0.5420 0.052 Uiso 1 1 calc R
H49C H 0.5055 -0.1444 0.5791 0.052 Uiso 1 1 calc R

loop_
_atom_site_aniso_label
_atom_site_aniso_U_11
_atom_site_aniso_U_22
_atom_site_aniso_U_33
_atom_site_aniso_U_23
_atom_site_aniso_U_13
_atom_site_aniso_U_12
Mo1 0.01484(16) 0.01223(15) 0.01463(16) 0.00030(12) 0.00486(12) -0.00104(12)
N1 0.0241(18) 0.0154(14) 0.0229(18) -0.0026(14) 0.0070(13) -0.0035(14)
Si1 0.0226(6) 0.0248(5) 0.0172(5) 0.0025(5) 0.0048(4) 0.0054(5)
C1 0.053(3) 0.023(2) 0.032(3) 0.003(2) 0.006(2) 0.006(2)
C2 0.042(3) 0.044(3) 0.021(2) 0.001(2) 0.012(2) 0.004(2)
C3 0.026(2) 0.056(4) 0.036(3) 0.008(2) 0.008(2) 0.008(2)
N11 0.0196(17) 0.0166(19) 0.0251(18) 0.0020(13) 0.0113(14) -0.0013(13)
N12 0.0240(18) 0.0155(16) 0.0169(17) -0.0015(14) 0.0055(14) -0.0010(14)
C10 0.020(2) 0.022(2) 0.027(2) -0.0039(17) 0.0035(17) -0.0015(16)
C11 0.045(3) 0.018(2) 0.064(3) -0.013(2) 0.024(3) -0.017(2)
C12 0.027(2) 0.032(3) 0.040(3) 0.004(2) 0.018(2) -0.008(2)
C13 0.052(3) 0.047(3) 0.062(4) -0.006(3) 0.044(3) -0.010(3)
C14 0.058(4) 0.082(5) 0.069(4) 0.044(4) 0.041(3) 0.016(3)
C15 0.032(2) 0.024(2) 0.022(2) -0.0017(18) 0.0105(18) 0.0053(19)
C16 0.053(3) 0.044(3) 0.034(3) 0.008(2) 0.028(2) 0.019(2)
C17 0.034(3) 0.030(2) 0.039(3) 0.002(2) 0.018(2) 0.011(2)
C20 0.019(2) 0.0117(17) 0.024(2) 0.0004(15) 0.0020(16) -0.0015(15)
C21 0.025(2) 0.0140(18) 0.020(2) -0.0012(16) 0.0102(17) 0.0004(16)
C22 0.020(2) 0.0106(18) 0.027(2) -0.0006(16) 0.0053(17) -0.0008(15)
C23 0.025(2) 0.0121(19) 0.019(2) 0.0006(15) 0.0060(17) 0.0011(16)
C24 0.025(2) 0.0124(19) 0.026(2) 0.0039(17) 0.0088(17) -0.0017(16)
C25 0.031(2) 0.016(2) 0.031(2) 0.0002(17) -0.0048(19) -0.0051(17)
C26 0.054(3) 0.026(2) 0.031(2) -0.004(2) 0.023(2) 0.001(2)
C27 0.023(2) 0.021(2) 0.041(3) 0.003(2) 0.007(2) 0.0011(18)
C28 0.042(3) 0.026(2) 0.024(2) 0.0029(19) 0.008(2) 0.003(2)
C29 0.033(3) 0.033(3) 0.047(3) 0.005(2) 0.023(2) -0.006(2)
Mo2 0.01545(17) 0.01469(16) 0.01748(17) -0.00052(13) 0.00387(12) 0.00005(13)
N2 0.0214(18) 0.0187(15) 0.0248(19) -0.0016(15) 0.0047(13) 0.0021(14)
Si2 0.0191(6) 0.0237(6) 0.0241(6) 0.0033(5) 0.0051(4) 0.0038(4)
C4 0.053(4) 0.029(3) 0.056(4) 0.002(2) -0.003(3) 0.013(2)
C5 0.027(3) 0.052(4) 0.055(3) 0.019(3) 0.017(2) 0.009(2)
C6 0.045(3) 0.051(4) 0.033(3) 0.008(2) 0.015(2) 0.015(3)
N31 0.0246(19) 0.022(2) 0.0202(18) -0.0025(14) 0.0083(15) -0.0025(14)
N32 0.0216(18) 0.0173(18) 0.0226(18) -0.0011(14) 0.0091(15) -0.0048(14)
C30 0.018(2) 0.0189(18) 0.017(2) 0.0046(16) 0.0000(14) 0.0045(15)
C31 0.033(2) 0.019(2) 0.040(3) -0.0040(18) 0.0163(19) -0.0014(18)
C32 0.036(3) 0.031(2) 0.027(2) -0.011(2) 0.017(2) -0.002(2)
C33 0.072(4) 0.052(3) 0.053(3) -0.005(3) 0.047(3) 0.004(3)
C34 0.040(3) 0.047(3) 0.054(3) -0.001(3) 0.025(3) 0.015(3)
C35 0.029(2) 0.026(2) 0.032(2) -0.001(2) 0.014(2) -0.0094(19)
C36 0.043(3) 0.043(3) 0.052(3) -0.010(3) 0.034(3) -0.013(2)
C37 0.053(3) 0.044(3) 0.045(3) 0.019(3) 0.025(3) 0.000(3)
C40 0.023(2) 0.0164(18) 0.020(2) -0.0010(16) 0.0030(16) -0.0013(16)
C41 0.022(2) 0.020(2) 0.027(2) -0.0002(17) 0.0113(18) -0.0019(17)
C42 0.031(2) 0.015(2) 0.015(2) 0.0012(16) 0.0014(18) -0.0003(17)
C43 0.014(2) 0.013(2) 0.031(2) 0.0002(17) 0.0026(17) 0.0016(15)
C44 0.024(2) 0.015(2) 0.024(2) -0.0003(16) 0.0101(17) 0.0004(16)
C45 0.028(2) 0.029(2) 0.029(2) -0.002(2) -0.0021(18) -0.001(2)
C46 0.034(3) 0.037(3) 0.050(3) 0.001(2) 0.026(2) -0.008(2)
C47 0.048(3) 0.031(3) 0.018(2) 0.0005(19) 0.003(2) -0.005(2)
C48 0.017(2) 0.028(3) 0.056(3) 0.004(2) 0.002(2) 0.0019(19)
C49 0.043(3) 0.028(2) 0.041(3) -0.007(2) 0.027(2) -0.002(2)

loop_
_atom_type_symbol
_atom_type_description
_atom_type_scat_dispersion_real
_atom_type_scat_dispersion_imag
_atom_type_scat_source
C C 0.0033 0.0016 'International Tables Vol C Tables 4.2.6.8 and 6.1.1.4'
H H 0.0000 0.0000 'International Tables Vol C Tables 4.2.6.8 and 6.1.1.4'
N N 0.0061 0.0033 'International Tables Vol C Tables 4.2.6.8 and 6.1.1.4'
Mo Mo -1.6832 0.6857 'International Tables Vol C Tables 4.2.6.8 and 6.1.1.4'
Si Si 0.0817 0.0704 'International Tables Vol C Tables 4.2.6.8 and 6.1.1.4'

loop_
_geom_angle_atom_site_label_1
_geom_angle_atom_site_label_2
_geom_angle_atom_site_label_3
_geom_angle
N1 Mo1 N12 106.59(14)
N1 Mo1 N11 106.48(14)
N12 Mo1 N11 61.43(14)
N1 Mo1 C20 96.48(15)
N12 Mo1 C20 141.52(15)
N11 Mo1 C20 139.88(14)
N1 Mo1 C21 114.66(15)
N12 Mo1 C21 138.68(14)
N11 Mo1 C21 102.87(14)
C20 Mo1 C21 37.02(15)
N1 Mo1 C24 114.28(15)
N12 Mo1 C24 104.45(14)
N11 Mo1 C24 139.24(13)
C20 Mo1 C24 37.15(15)
C21 Mo1 C24 60.95(14)
N1 Mo1 C22 148.90(15)
N12 Mo1 C22 104.50(13)
N11 Mo1 C22 87.79(12)
C20 Mo1 C22 57.99(13)
C21 Mo1 C22 34.25(14)
C24 Mo1 C22 57.28(14)
N1 Mo1 C23 148.56(15)
N12 Mo1 C23 88.61(13)
N11 Mo1 C23 104.96(13)
C20 Mo1 C23 57.87(13)
C21 Mo1 C23 56.99(13)
C24 Mo1 C23 34.29(14)
C22 Mo1 C23 32.48(13)
N1 Mo1 C10 102.97(14)
N12 Mo1 C10 31.54(14)
N11 Mo1 C10 31.07(13)
C20 Mo1 C10 160.51(13)
C21 Mo1 C10 129.18(14)
C24 Mo1 C10 130.93(14)
C22 Mo1 C10 103.10(13)
C23 Mo1 C10 103.99(13)
Si1 N1 Mo1 175.1(2)
N1 Si1 C3 110.5(2)
N1 Si1 C2 108.6(2)
C3 Si1 C2 109.0(2)
N1 Si1 C1 108.66(19)
C3 Si1 C1 109.1(2)
C2 Si1 C1 111.0(3)
Si1 C1 H1A 109.5
Si1 C1 H1B 109.5
H1A C1 H1B 109.5
Si1 C1 H1C 109.5
H1A C1 H1C 109.5
H1B C1 H1C 109.5
Si1 C2 H2A 109.5
Si1 C2 H2B 109.5
H2A C2 H2B 109.5
Si1 C2 H2C 109.5
H2A C2 H2C 109.5
H2B C2 H2C 109.5
Si1 C3 H3A 109.5
Si1 C3 H3B 109.5
H3A C3 H3B 109.5
Si1 C3 H3C 109.5
H3A C3 H3C 109.5
H3B C3 H3C 109.5
C10 N11 C12 121.6(4)
C10 N11 Mo1 91.3(3)
C12 N11 Mo1 134.9(3)
C10 N12 C15 122.2(3)
C10 N12 Mo1 91.0(3)
C15 N12 Mo1 134.2(3)
N11 C10 N12 112.1(4)
N11 C10 C11 125.7(4)
N12 C10 C11 122.2(4)
N11 C10 Mo1 57.6(2)
N12 C10 Mo1 57.4(2)
C11 C10 Mo1 162.8(3)
C10 C11 H11A 109.5
C10 C11 H11B 109.5
H11A C11 H11B 109.5
C10 C11 H11C 109.5
H11A C11 H11C 109.5
H11B C11 H11C 109.5
N11 C12 C13 110.2(4)
N11 C12 C14 111.5(4)
C13 C12 C14 110.4(5)
N11 C12 H12 108.2
C13 C12 H12 108.2
C14 C12 H12 108.2
C12 C13 H13A 109.5
C12 C13 H13B 109.5
H13A C13 H13B 109.5
C12 C13 H13C 109.5
H13A C13 H13C 109.5
H13B C13 H13C 109.5
C12 C14 H14A 109.5
C12 C14 H14B 109.5
H14A C14 H14B 109.5
C12 C14 H14C 109.5
H14A C14 H14C 109.5
H14B C14 H14C 109.5
N12 C15 C16 110.5(4)
N12 C15 C17 110.8(3)
C16 C15 C17 110.2(4)
N12 C15 H15 108.4
C16 C15 H15 108.4
C17 C15 H15 108.4
C15 C16 H16A 109.5
C15 C16 H16B 109.5
H16A C16 H16B 109.5
C15 C16 H16C 109.5
H16A C16 H16C 109.5
H16B C16 H16C 109.5
C15 C17 H17A 109.5
C15 C17 H17B 109.5
H17A C17 H17B 109.5
C15 C17 H17C 109.5
H17A C17 H17C 109.5
H17B C17 H17C 109.5
C21 C20 C24 108.7(3)
C21 C20 C25 126.0(4)
C24 C20 C25 125.1(4)
C21 C20 Mo1 74.7(2)
C24 C20 Mo1 75.3(2)
C25 C20 Mo1 121.3(3)
C20 C21 C22 107.3(3)
C20 C21 C26 124.1(4)
C22 C21 C26 126.2(4)
C20 C21 Mo1 68.3(2)
C22 C21 Mo1 81.5(2)
C26 C21 Mo1 129.2(3)
C23 C22 C21 108.3(4)
C23 C22 C27 124.9(4)
C21 C22 C27 126.8(4)
C23 C22 Mo1 73.8(2)
C21 C22 Mo1 64.2(2)
C27 C22 Mo1 125.8(3)
C22 C23 C24 109.3(4)
C22 C23 C28 124.8(4)
C24 C23 C28 125.8(4)
C22 C23 Mo1 73.7(2)
C24 C23 Mo1 65.0(2)
C28 C23 Mo1 128.1(3)
C23 C24 C20 106.1(3)
C23 C24 C29 125.8(4)
C20 C24 C29 125.8(4)
C23 C24 Mo1 80.7(2)
C20 C24 Mo1 67.5(2)
C29 C24 Mo1 129.7(3)
C20 C25 H25A 109.5
C20 C25 H25B 109.5
H25A C25 H25B 109.5
C20 C25 H25C 109.5
H25A C25 H25C 109.5
H25B C25 H25C 109.5
C21 C26 H26A 109.5
C21 C26 H26B 109.5
H26A C26 H26B 109.5
C21 C26 H26C 109.5
H26A C26 H26C 109.5
H26B C26 H26C 109.5
C22 C27 H27A 109.5
C22 C27 H27B 109.5
H27A C27 H27B 109.5
C22 C27 H27C 109.5
H27A C27 H27C 109.5
H27B C27 H27C 109.5
C23 C28 H28A 109.5
C23 C28 H28B 109.5
H28A C28 H28B 109.5
C23 C28 H28C 109.5
H28A C28 H28C 109.5
H28B C28 H28C 109.5
C24 C29 H29A 109.5
C24 C29 H29B 109.5
H29A C29 H29B 109.5
C24 C29 H29C 109.5
H29A C29 H29C 109.5
H29B C29 H29C 109.5
N2 Mo2 N32 106.11(15)
N2 Mo2 N31 105.84(15)
N32 Mo2 N31 61.40(13)
N2 Mo2 C40 96.91(15)
N32 Mo2 C40 140.85(15)
N31 Mo2 C40 140.86(15)
N2 Mo2 C41 115.07(16)
N32 Mo2 C41 138.78(14)
N31 Mo2 C41 103.89(14)
C40 Mo2 C41 36.99(15)
N2 Mo2 C44 114.55(16)
N32 Mo2 C44 103.49(14)
N31 Mo2 C44 139.54(14)
C40 Mo2 C44 37.42(15)
C41 Mo2 C44 61.22(13)
N2 Mo2 C43 149.39(16)
N32 Mo2 C43 87.98(13)
N31 Mo2 C43 104.76(14)
C40 Mo2 C43 58.30(13)
C41 Mo2 C43 57.06(14)
C44 Mo2 C43 34.85(14)
N2 Mo2 C42 149.62(16)
N32 Mo2 C42 104.27(13)
N31 Mo2 C42 88.77(13)
C40 Mo2 C42 57.94(13)
C41 Mo2 C42 34.57(14)
C44 Mo2 C42 57.06(14)
C43 Mo2 C42 31.72(13)
N2 Mo2 C30 102.39(14)
N32 Mo2 C30 31.29(14)
N31 Mo2 C30 31.26(14)
C40 Mo2 C30 160.70(12)
C41 Mo2 C30 130.09(14)
C44 Mo2 C30 130.08(14)
C43 Mo2 C30 103.36(12)
C42 Mo2 C30 103.57(12)
Si2 N2 Mo2 175.5(2)
N2 Si2 C6 110.0(2)
N2 Si2 C5 108.8(2)
C6 Si2 C5 109.8(3)
N2 Si2 C4 108.8(2)
C6 Si2 C4 108.8(3)
C5 Si2 C4 110.6(3)
Si2 C4 H4A 109.5
Si2 C4 H4B 109.5
H4A C4 H4B 109.5
Si2 C4 H4C 109.5
H4A C4 H4C 109.5
H4B C4 H4C 109.5
Si2 C5 H5A 109.5
Si2 C5 H5B 109.5
H5A C5 H5B 109.5
Si2 C5 H5C 109.5
H5A C5 H5C 109.5
H5B C5 H5C 109.5
Si2 C6 H6A 109.5
Si2 C6 H6B 109.5
H6A C6 H6B 109.5
Si2 C6 H6C 109.5
H6A C6 H6C 109.5
H6B C6 H6C 109.5
C30 N31 C32 120.9(4)
C30 N31 Mo2 92.5(3)
C32 N31 Mo2 136.0(3)
C30 N32 C35 121.1(3)
C30 N32 Mo2 92.5(3)
C35 N32 Mo2 135.2(3)
N31 C30 N32 109.7(3)
N31 C30 C31 124.9(4)
N32 C30 C31 125.4(4)
N31 C30 Mo2 56.2(2)
N32 C30 Mo2 56.2(2)
C31 C30 Mo2 163.4(3)
C30 C31 H31A 109.5
C30 C31 H31B 109.5
H31A C31 H31B 109.5
C30 C31 H31C 109.5
H31A C31 H31C 109.5
H31B C31 H31C 109.5
N31 C32 C33 110.1(4)
N31 C32 C34 111.0(4)
C33 C32 C34 110.4(4)
N31 C32 H32 108.4
C33 C32 H32 108.4
C34 C32 H32 108.4
C32 C33 H33A 109.5
C32 C33 H33B 109.5
H33A C33 H33B 109.5
C32 C33 H33C 109.5
H33A C33 H33C 109.5
H33B C33 H33C 109.5
C32 C34 H34A 109.5
C32 C34 H34B 109.5
H34A C34 H34B 109.5
C32 C34 H34C 109.5
H34A C34 H34C 109.5
H34B C34 H34C 109.5
N32 C35 C36 110.5(4)
N32 C35 C37 110.8(4)
C36 C35 C37 110.7(4)
N32 C35 H35 108.3
C36 C35 H35 108.3
C37 C35 H35 108.3
C35 C36 H36A 109.5
C35 C36 H36B 109.5
H36A C36 H36B 109.5
C35 C36 H36C 109.5
H36A C36 H36C 109.5
H36B C36 H36C 109.5
C35 C37 H37A 109.5
C35 C37 H37B 109.5
H37A C37 H37B 109.5
C35 C37 H37C 109.5
H37A C37 H37C 109.5
H37B C37 H37C 109.5
C41 C40 C44 108.9(3)
C41 C40 C45 126.3(4)
C44 C40 C45 124.2(4)
C41 C40 Mo2 75.2(2)
C44 C40 Mo2 75.0(2)
C45 C40 Mo2 122.6(3)
C40 C41 C42 105.9(4)
C40 C41 C46 124.6(4)
C42 C41 C46 126.9(4)
C40 C41 Mo2 67.8(2)
C42 C41 Mo2 80.2(2)
C46 C41 Mo2 130.8(3)
C43 C42 C41 110.1(4)
C43 C42 C47 125.2(4)
C41 C42 C47 124.6(4)
C43 C42 Mo2 74.1(2)
C41 C42 Mo2 65.3(2)
C47 C42 Mo2 126.4(3)
C42 C43 C44 109.6(4)
C42 C43 C48 125.6(4)
C44 C43 C48 124.8(4)
C42 C43 Mo2 74.2(2)
C44 C43 Mo2 65.4(2)
C48 C43 Mo2 126.5(3)
C43 C44 C40 105.3(3)
C43 C44 C49 127.5(4)
C40 C44 C49 124.9(4)
C43 C44 Mo2 79.8(2)
C40 C44 Mo2 67.5(2)
C49 C44 Mo2 130.5(3)
C40 C45 H45A 109.5
C40 C45 H45B 109.5
H45A C45 H45B 109.5
C40 C45 H45C 109.5
H45A C45 H45C 109.5
H45B C45 H45C 109.5
C41 C46 H46A 109.5
C41 C46 H46B 109.5
H46A C46 H46B 109.5
C41 C46 H46C 109.5
H46A C46 H46C 109.5
H46B C46 H46C 109.5
C42 C47 H47A 109.5
C42 C47 H47B 109.5
H47A C47 H47B 109.5
C42 C47 H47C 109.5
H47A C47 H47C 109.5
H47B C47 H47C 109.5
C43 C48 H48A 109.5
C43 C48 H48B 109.5
H48A C48 H48B 109.5
C43 C48 H48C 109.5
H48A C48 H48C 109.5
H48B C48 H48C 109.5
C44 C49 H49A 109.5
C44 C49 H49B 109.5
H49A C49 H49B 109.5
C44 C49 H49C 109.5
H49A C49 H49C 109.5
H49B C49 H49C 109.5

loop_
_geom_bond_atom_site_label_1
_geom_bond_atom_site_label_2
_geom_bond_distance
Mo1 N1 1.758(3)
Mo1 N12 2.144(3)
Mo1 N11 2.149(3)
Mo1 C20 2.207(4)
Mo1 C21 2.291(4)
Mo1 C24 2.311(4)
Mo1 C22 2.516(4)
Mo1 C23 2.516(4)
Mo1 C10 2.544(4)
N1 Si1 1.734(3)
Si1 C3 1.864(5)
Si1 C2 1.872(5)
Si1 C1 1.872(5)
C1 H1A 0.9800
C1 H1B 0.9800
C1 H1C 0.9800
C2 H2A 0.9800
C2 H2B 0.9800
C2 H2C 0.9800
C3 H3A 0.9800
C3 H3B 0.9800
C3 H3C 0.9800
N11 C10 1.313(5)
N11 C12 1.471(5)
N12 C10 1.331(6)
N12 C15 1.463(5)
C10 C11 1.535(6)
C11 H11A 0.9800
C11 H11B 0.9800
C11 H11C 0.9800
C12 C13 1.509(7)
C12 C14 1.515(7)
C12 H12 1.0000
C13 H13A 0.9800
C13 H13B 0.9800
C13 H13C 0.9800
C14 H14A 0.9800
C14 H14B 0.9800
C14 H14C 0.9800
C15 C16 1.505(7)
C15 C17 1.538(6)
C15 H15 1.0000
C16 H16A 0.9800
C16 H16B 0.9800
C16 H16C 0.9800
C17 H17A 0.9800
C17 H17B 0.9800
C17 H17C 0.9800
C20 C21 1.430(6)
C20 C24 1.442(6)
C20 C25 1.509(5)
C21 C22 1.432(6)
C21 C26 1.514(6)
C22 C23 1.408(6)
C22 C27 1.502(6)
C23 C24 1.437(6)
C23 C28 1.498(6)
C24 C29 1.509(6)
C25 H25A 0.9800
C25 H25B 0.9800
C25 H25C 0.9800
C26 H26A 0.9800
C26 H26B 0.9800
C26 H26C 0.9800
C27 H27A 0.9800
C27 H27B 0.9800
C27 H27C 0.9800
C28 H28A 0.9800
C28 H28B 0.9800
C28 H28C 0.9800
C29 H29A 0.9800
C29 H29B 0.9800
C29 H29C 0.9800
Mo2 N2 1.747(3)
Mo2 N32 2.146(3)
Mo2 N31 2.147(3)
Mo2 C40 2.207(4)
Mo2 C41 2.304(4)
Mo2 C44 2.308(4)
Mo2 C43 2.499(4)
Mo2 C42 2.500(4)
Mo2 C30 2.580(4)
N2 Si2 1.745(3)
Si2 C6 1.857(6)
Si2 C5 1.859(5)
Si2 C4 1.867(5)
C4 H4A 0.9800
C4 H4B 0.9800
C4 H4C 0.9800
C5 H5A 0.9800
C5 H5B 0.9800
C5 H5C 0.9800
C6 H6A 0.9800
C6 H6B 0.9800
C6 H6C 0.9800
N31 C30 1.340(6)
N31 C32 1.480(5)
N32 C30 1.341(6)
N32 C35 1.478(5)
C30 C31 1.485(5)
C31 H31A 0.9800
C31 H31B 0.9800
C31 H31C 0.9800
C32 C33 1.498(7)
C32 C34 1.530(7)
C32 H32 1.0000
C33 H33A 0.9800
C33 H33B 0.9800
C33 H33C 0.9800
C34 H34A 0.9800
C34 H34B 0.9800
C34 H34C 0.9800
C35 C36 1.496(7)
C35 C37 1.536(7)
C35 H35 1.0000
C36 H36A 0.9800
C36 H36B 0.9800
C36 H36C 0.9800
C37 H37A 0.9800
C37 H37B 0.9800
C37 H37C 0.9800
C40 C41 1.434(6)
C40 C44 1.452(6)
C40 C45 1.500(5)
C41 C42 1.440(6)
C41 C46 1.509(6)
C42 C43 1.366(6)
C42 C47 1.521(6)
C43 C44 1.451(6)
C43 C48 1.511(6)
C44 C49 1.497(6)
C45 H45A 0.9800
C45 H45B 0.9800
C45 H45C 0.9800
C46 H46A 0.9800
C46 H46B 0.9800
C46 H46C 0.9800
C47 H47A 0.9800
C47 H47B 0.9800
C47 H47C 0.9800
C48 H48A 0.9800
C48 H48B 0.9800
C48 H48C 0.9800
C49 H49A 0.9800
C49 H49B 0.9800
C49 H49C 0.9800

loop_
_geom_torsion_atom_site_label_1
_geom_torsion_atom_site_label_2
_geom_torsion_atom_site_label_3
_geom_torsion_atom_site_label_4
_geom_torsion
N1 Mo1 N11 C10 -87.9(3)
N12 Mo1 N11 C10 12.4(2)
C20 Mo1 N11 C10 149.9(3)
C21 Mo1 N11 C10 151.2(2)
C24 Mo1 N11 C10 91.1(3)
C22 Mo1 N11 C10 120.2(3)
C23 Mo1 N11 C10 92.4(3)
N1 Mo1 N11 C12 51.8(4)
N12 Mo1 N11 C12 152.1(4)
C20 Mo1 N11 C12 -70.4(4)
C21 Mo1 N11 C12 -69.1(4)
C24 Mo1 N11 C12 -129.2(4)
C22 Mo1 N11 C12 -100.1(4)
C23 Mo1 N11 C12 -127.9(4)
C10 Mo1 N11 C12 139.7(5)
N1 Mo1 N12 C10 87.8(3)
N11 Mo1 N12 C10 -12.2(2)
C20 Mo1 N12 C10 -147.8(3)
C21 Mo1 N12 C10 -88.6(3)
C24 Mo1 N12 C10 -150.8(2)
C22 Mo1 N12 C10 -91.5(3)
C23 Mo1 N12 C10 -120.1(3)
N1 Mo1 N12 C15 -51.7(4)
N11 Mo1 N12 C15 -151.8(4)
C20 Mo1 N12 C15 72.6(4)
C21 Mo1 N12 C15 131.8(4)
C24 Mo1 N12 C15 69.6(4)
C22 Mo1 N12 C15 128.9(4)
C23 Mo1 N12 C15 100.3(4)
C10 Mo1 N12 C15 -139.6(5)
C12 N11 C10 N12 -166.6(4)
Mo1 N11 C10 N12 -19.1(3)
C12 N11 C10 C11 12.2(6)
Mo1 N11 C10 C11 159.6(4)
C12 N11 C10 Mo1 -147.5(4)
C15 N12 C10 N11 165.8(4)
Mo1 N12 C10 N11 19.2(3)
C15 N12 C10 C11 -13.0(6)
Mo1 N12 C10 C11 -159.6(4)
C15 N12 C10 Mo1 146.7(4)
N1 Mo1 C10 N11 100.5(3)
N12 Mo1 C10 N11 -158.9(4)
C20 Mo1 C10 N11 -75.6(5)
C21 Mo1 C10 N11 -37.3(3)
C24 Mo1 C10 N11 -120.2(3)
C22 Mo1 C10 N11 -62.4(3)
C23 Mo1 C10 N11 -95.9(3)
N1 Mo1 C10 N12 -100.7(3)
N11 Mo1 C10 N12 158.9(4)
C20 Mo1 C10 N12 83.2(5)
C21 Mo1 C10 N12 121.6(3)
C24 Mo1 C10 N12 38.6(3)
C22 Mo1 C10 N12 96.4(3)
C23 Mo1 C10 N12 63.0(3)
N1 Mo1 C10 C11 -6.4(12)
N12 Mo1 C10 C11 94.2(12)
N11 Mo1 C10 C11 -106.9(12)
C20 Mo1 C10 C11 177.5(10)
C21 Mo1 C10 C11 -144.2(11)
C24 Mo1 C10 C11 132.9(11)
C22 Mo1 C10 C11 -169.3(11)
C23 Mo1 C10 C11 157.3(11)
C10 N11 C12 C13 -163.5(4)
Mo1 N11 C12 C13 65.9(5)
C10 N11 C12 C14 73.5(6)
Mo1 N11 C12 C14 -57.1(6)
C10 N12 C15 C16 162.5(4)
Mo1 N12 C15 C16 -67.5(5)
C10 N12 C15 C17 -75.0(5)
Mo1 N12 C15 C17 54.9(5)
N1 Mo1 C20 C21 -123.1(2)
N12 Mo1 C20 C21 109.6(3)
N11 Mo1 C20 C21 2.2(3)
C24 Mo1 C20 C21 114.5(3)
C22 Mo1 C20 C21 37.8(2)
C23 Mo1 C20 C21 76.4(2)
C10 Mo1 C20 C21 53.0(5)
N1 Mo1 C20 C24 122.4(2)
N12 Mo1 C20 C24 -4.8(3)
N11 Mo1 C20 C24 -112.3(3)
C21 Mo1 C20 C24 -114.5(3)
C22 Mo1 C20 C24 -76.7(2)
C23 Mo1 C20 C24 -38.1(2)
C10 Mo1 C20 C24 -61.5(5)
N1 Mo1 C20 C25 0.0(4)
N12 Mo1 C20 C25 -127.3(4)
N11 Mo1 C20 C25 125.3(4)
C21 Mo1 C20 C25 123.1(5)
C24 Mo1 C20 C25 -122.4(5)
C22 Mo1 C20 C25 160.9(4)
C23 Mo1 C20 C25 -160.5(4)
C10 Mo1 C20 C25 176.1(4)
C24 C20 C21 C22 -4.8(4)
C25 C20 C21 C22 169.1(4)
Mo1 C20 C21 C22 -73.1(3)
C24 C20 C21 C26 -168.1(4)
C25 C20 C21 C26 5.8(6)
Mo1 C20 C21 C26 123.6(4)
C24 C20 C21 Mo1 68.3(3)
C25 C20 C21 Mo1 -117.8(4)
N1 Mo1 C21 C20 66.3(3)
N12 Mo1 C21 C20 -117.4(3)
N11 Mo1 C21 C20 -178.6(2)
C24 Mo1 C21 C20 -38.9(2)
C22 Mo1 C21 C20 -112.5(3)
C23 Mo1 C21 C20 -78.9(2)
C10 Mo1 C21 C20 -159.9(2)
N1 Mo1 C21 C22 178.8(2)
N12 Mo1 C21 C22 -4.9(4)
N11 Mo1 C21 C22 -66.1(2)
C20 Mo1 C21 C22 112.5(3)
C24 Mo1 C21 C22 73.6(3)
C23 Mo1 C21 C22 33.6(2)
C10 Mo1 C21 C22 -47.4(3)
N1 Mo1 C21 C26 -50.8(4)
N12 Mo1 C21 C26 125.5(4)
N11 Mo1 C21 C26 64.4(4)
C20 Mo1 C21 C26 -117.0(5)
C24 Mo1 C21 C26 -156.0(4)
C22 Mo1 C21 C26 130.4(5)
C23 Mo1 C21 C26 164.0(4)
C10 Mo1 C21 C26 83.1(4)
C20 C21 C22 C23 3.2(5)
C26 C21 C22 C23 166.0(4)
Mo1 C21 C22 C23 -60.9(3)
C20 C21 C22 C27 -179.2(4)
C26 C21 C22 C27 -16.4(7)
Mo1 C21 C22 C27 116.7(4)
C20 C21 C22 Mo1 64.0(3)
C26 C21 C22 Mo1 -133.1(4)
N1 Mo1 C22 C23 118.2(3)
N12 Mo1 C22 C23 -63.1(3)
N11 Mo1 C22 C23 -122.8(3)
C20 Mo1 C22 C23 79.3(3)
C21 Mo1 C22 C23 120.3(4)
C24 Mo1 C22 C23 35.0(2)
C10 Mo1 C22 C23 -95.5(3)
N1 Mo1 C22 C21 -2.1(4)
N12 Mo1 C22 C21 176.6(2)
N11 Mo1 C22 C21 116.9(2)
C20 Mo1 C22 C21 -41.0(2)
C24 Mo1 C22 C21 -85.3(3)
C23 Mo1 C22 C21 -120.3(4)
C10 Mo1 C22 C21 144.2(2)
N1 Mo1 C22 C27 -120.3(4)
N12 Mo1 C22 C27 58.5(4)
N11 Mo1 C22 C27 -1.2(4)
C20 Mo1 C22 C27 -159.1(4)
C21 Mo1 C22 C27 -118.1(5)
C24 Mo1 C22 C27 156.6(4)
C23 Mo1 C22 C27 121.6(5)
C10 Mo1 C22 C27 26.0(4)
C21 C22 C23 C24 -0.3(5)
C27 C22 C23 C24 -178.0(4)
Mo1 C22 C23 C24 -55.3(3)
C21 C22 C23 C28 -179.5(4)
C27 C22 C23 C28 2.8(7)
Mo1 C22 C23 C28 125.5(4)
C21 C22 C23 Mo1 55.0(3)
C27 C22 C23 Mo1 -122.6(4)
N1 Mo1 C23 C22 -119.2(3)
N12 Mo1 C23 C22 120.3(3)
N11 Mo1 C23 C22 60.4(3)
C20 Mo1 C23 C22 -79.7(3)
C21 Mo1 C23 C22 -35.4(2)
C24 Mo1 C23 C22 -121.1(4)
C10 Mo1 C23 C22 92.5(3)
N1 Mo1 C23 C24 1.9(4)
N12 Mo1 C23 C24 -118.6(3)
N11 Mo1 C23 C24 -178.5(2)
C20 Mo1 C23 C24 41.4(2)
C21 Mo1 C23 C24 85.7(3)
C22 Mo1 C23 C24 121.1(4)
C10 Mo1 C23 C24 -146.4(2)
N1 Mo1 C23 C28 119.0(4)
N12 Mo1 C23 C28 -1.5(4)
N11 Mo1 C23 C28 -61.4(4)
C20 Mo1 C23 C28 158.5(4)
C21 Mo1 C23 C28 -157.3(4)
C24 Mo1 C23 C28 117.0(5)
C22 Mo1 C23 C28 -121.8(5)
C10 Mo1 C23 C28 -29.3(4)
C22 C23 C24 C20 -2.6(4)
C28 C23 C24 C20 176.6(4)
Mo1 C23 C24 C20 -63.2(2)
C22 C23 C24 C29 -166.6(4)
C28 C23 C24 C29 12.6(7)
Mo1 C23 C24 C29 132.8(4)
C22 C23 C24 Mo1 60.6(3)
C28 C23 C24 Mo1 -120.2(4)
C21 C20 C24 C23 4.6(4)
C25 C20 C24 C23 -169.4(4)
Mo1 C20 C24 C23 72.5(3)
C21 C20 C24 C29 168.5(4)
C25 C20 C24 C29 -5.4(6)
Mo1 C20 C24 C29 -123.6(4)
C21 C20 C24 Mo1 -67.9(3)
C25 C20 C24 Mo1 118.2(4)
N1 Mo1 C24 C23 -178.9(2)
N12 Mo1 C24 C23 65.0(3)
N11 Mo1 C24 C23 2.2(4)
C20 Mo1 C24 C23 -111.9(3)
C21 Mo1 C24 C23 -73.1(3)
C22 Mo1 C24 C23 -33.1(2)
C10 Mo1 C24 C23 45.3(3)
N1 Mo1 C24 C20 -67.0(3)
N12 Mo1 C24 C20 176.9(2)
N11 Mo1 C24 C20 114.1(3)
C21 Mo1 C24 C20 38.8(2)
C22 Mo1 C24 C20 78.7(2)
C23 Mo1 C24 C20 111.9(3)
C10 Mo1 C24 C20 157.2(2)
N1 Mo1 C24 C29 51.7(4)
N12 Mo1 C24 C29 -64.4(4)
N11 Mo1 C24 C29 -127.2(4)
C20 Mo1 C24 C29 118.7(5)
C21 Mo1 C24 C29 157.5(5)
C22 Mo1 C24 C29 -162.6(5)
C23 Mo1 C24 C29 -129.4(5)
C10 Mo1 C24 C29 -84.1(4)
N2 Mo2 N31 C30 -87.8(3)
N32 Mo2 N31 C30 12.2(2)
C40 Mo2 N31 C30 149.0(2)
C41 Mo2 N31 C30 150.6(2)
C44 Mo2 N31 C30 88.9(3)
C43 Mo2 N31 C30 91.5(2)
C42 Mo2 N31 C30 119.2(2)
N2 Mo2 N31 C32 53.8(4)
N32 Mo2 N31 C32 153.8(5)
C40 Mo2 N31 C32 -69.4(5)
C41 Mo2 N31 C32 -67.8(4)
C44 Mo2 N31 C32 -129.5(4)
C43 Mo2 N31 C32 -126.9(4)
C42 Mo2 N31 C32 -99.2(4)
C30 Mo2 N31 C32 141.6(5)
N2 Mo2 N32 C30 87.4(3)
N31 Mo2 N32 C30 -12.2(2)
C40 Mo2 N32 C30 -149.0(2)
C41 Mo2 N32 C30 -90.2(3)
C44 Mo2 N32 C30 -151.7(2)
C43 Mo2 N32 C30 -120.2(2)
C42 Mo2 N32 C30 -92.7(2)
N2 Mo2 N32 C35 -53.6(4)
N31 Mo2 N32 C35 -153.2(5)
C40 Mo2 N32 C35 69.9(5)
C41 Mo2 N32 C35 128.8(4)
C44 Mo2 N32 C35 67.3(4)
C43 Mo2 N32 C35 98.8(4)
C42 Mo2 N32 C35 126.2(4)
C30 Mo2 N32 C35 -141.0(5)
C32 N31 C30 N32 -168.2(4)
Mo2 N31 C30 N32 -18.3(3)
C32 N31 C30 C31 10.0(6)
Mo2 N31 C30 C31 159.9(3)
C32 N31 C30 Mo2 -149.8(4)
C35 N32 C30 N31 167.2(4)
Mo2 N32 C30 N31 18.4(3)
C35 N32 C30 C31 -11.0(6)
Mo2 N32 C30 C31 -159.8(3)
C35 N32 C30 Mo2 148.9(4)
N2 Mo2 C30 N31 100.2(3)
N32 Mo2 C30 N31 -159.1(3)
C40 Mo2 C30 N31 -79.5(5)
C41 Mo2 C30 N31 -38.6(3)
C44 Mo2 C30 N31 -122.0(3)
C43 Mo2 C30 N31 -96.5(2)
C42 Mo2 C30 N31 -63.9(3)
N2 Mo2 C30 N32 -100.7(3)
N31 Mo2 C30 N32 159.1(3)
C40 Mo2 C30 N32 79.6(5)
C41 Mo2 C30 N32 120.5(3)
C44 Mo2 C30 N32 37.1(3)
C43 Mo2 C30 N32 62.6(3)
C42 Mo2 C30 N32 95.2(2)
N2 Mo2 C30 C31 0.4(12)
N32 Mo2 C30 C31 101.1(12)
N31 Mo2 C30 C31 -99.7(12)
C40 Mo2 C30 C31 -179.3(11)
C41 Mo2 C30 C31 -138.3(12)
C44 Mo2 C30 C31 138.2(12)
C43 Mo2 C30 C31 163.7(12)
C42 Mo2 C30 C31 -163.6(12)
C30 N31 C32 C33 -164.8(4)
Mo2 N31 C32 C33 61.5(6)
C30 N31 C32 C34 72.6(5)
Mo2 N31 C32 C34 -61.1(6)
C30 N32 C35 C36 162.1(4)
Mo2 N32 C35 C36 -65.1(5)
C30 N32 C35 C37 -74.8(5)
Mo2 N32 C35 C37 58.0(5)
N2 Mo2 C40 C41 -123.3(3)
N32 Mo2 C40 C41 110.5(3)
N31 Mo2 C40 C41 2.5(4)
C44 Mo2 C40 C41 114.7(3)
C43 Mo2 C40 C41 76.0(2)
C42 Mo2 C40 C41 38.4(2)
C30 Mo2 C40 C41 56.5(6)
N2 Mo2 C40 C44 122.0(3)
N32 Mo2 C40 C44 -4.2(3)
N31 Mo2 C40 C44 -112.2(3)
C41 Mo2 C40 C44 -114.7(3)
C43 Mo2 C40 C44 -38.7(2)
C42 Mo2 C40 C44 -76.3(2)
C30 Mo2 C40 C44 -58.3(6)
N2 Mo2 C40 C45 0.7(5)
N32 Mo2 C40 C45 -125.6(4)
N31 Mo2 C40 C45 126.4(4)
C41 Mo2 C40 C45 123.9(5)
C44 Mo2 C40 C45 -121.4(5)
C43 Mo2 C40 C45 -160.1(5)
C42 Mo2 C40 C45 162.4(5)
C30 Mo2 C40 C45 -179.6(4)
C44 C40 C41 C42 -3.9(4)
C45 C40 C41 C42 168.1(4)
Mo2 C40 C41 C42 -72.0(3)
C44 C40 C41 C46 -166.7(4)
C45 C40 C41 C46 5.3(7)
Mo2 C40 C41 C46 125.2(4)
C44 C40 C41 Mo2 68.1(3)
C45 C40 C41 Mo2 -119.8(4)
N2 Mo2 C41 C40 66.4(3)
N32 Mo2 C41 C40 -116.1(3)
N31 Mo2 C41 C40 -178.4(2)
C44 Mo2 C41 C40 -39.0(2)
C43 Mo2 C41 C40 -79.6(3)
C42 Mo2 C41 C40 -111.8(3)
C30 Mo2 C41 C40 -158.9(2)
N2 Mo2 C41 C42 178.2(2)
N32 Mo2 C41 C42 -4.3(4)
N31 Mo2 C41 C42 -66.6(3)
C40 Mo2 C41 C42 111.8(3)
C44 Mo2 C41 C42 72.8(3)
C43 Mo2 C41 C42 32.2(2)
C30 Mo2 C41 C42 -47.1(3)
N2 Mo2 C41 C46 -50.8(5)
N32 Mo2 C41 C46 126.6(4)
N31 Mo2 C41 C46 64.4(4)
C40 Mo2 C41 C46 -117.3(5)
C44 Mo2 C41 C46 -156.3(5)
C43 Mo2 C41 C46 163.1(5)
C42 Mo2 C41 C46 130.9(5)
C30 Mo2 C41 C46 83.8(4)
C40 C41 C42 C43 2.7(5)
C46 C41 C42 C43 165.0(4)
Mo2 C41 C42 C43 -60.7(3)
C40 C41 C42 C47 -178.2(4)
C46 C41 C42 C47 -16.0(7)
Mo2 C41 C42 C47 118.4(4)
C40 C41 C42 Mo2 63.4(3)
C46 C41 C42 Mo2 -134.3(5)
N2 Mo2 C42 C43 118.5(4)
N32 Mo2 C42 C43 -61.3(3)
N31 Mo2 C42 C43 -121.3(3)
C40 Mo2 C42 C43 80.4(3)
C41 Mo2 C42 C43 121.7(4)
C44 Mo2 C42 C43 35.7(3)
C30 Mo2 C42 C43 -93.5(3)
N2 Mo2 C42 C41 -3.2(4)
N32 Mo2 C42 C41 177.1(2)
N31 Mo2 C42 C41 117.0(3)
C40 Mo2 C42 C41 -41.2(3)
C44 Mo2 C42 C41 -85.9(3)
C43 Mo2 C42 C41 -121.7(4)
C30 Mo2 C42 C41 144.8(2)
N2 Mo2 C42 C47 -119.2(4)
N32 Mo2 C42 C47 61.1(4)
N31 Mo2 C42 C47 1.0(4)
C40 Mo2 C42 C47 -157.2(4)
C41 Mo2 C42 C47 -116.0(5)
C44 Mo2 C42 C47 158.1(4)
C43 Mo2 C42 C47 122.3(5)
C30 Mo2 C42 C47 28.8(4)
C41 C42 C43 C44 -0.5(5)
C47 C42 C43 C44 -179.5(4)
Mo2 C42 C43 C44 -55.9(3)
C41 C42 C43 C48 179.3(4)
C47 C42 C43 C48 0.3(7)
Mo2 C42 C43 C48 123.9(4)
C41 C42 C43 Mo2 55.4(3)
C47 C42 C43 Mo2 -123.6(4)
N2 Mo2 C43 C42 -119.2(4)
N32 Mo2 C43 C42 121.7(3)
N31 Mo2 C43 C42 62.1(3)
C40 Mo2 C43 C42 -79.2(3)
C41 Mo2 C43 C42 -35.1(3)
C44 Mo2 C43 C42 -120.9(4)
C30 Mo2 C43 C42 94.3(3)
N2 Mo2 C43 C44 1.7(4)
N32 Mo2 C43 C44 -117.3(2)
N31 Mo2 C43 C44 -177.0(2)
C40 Mo2 C43 C44 41.7(2)
C41 Mo2 C43 C44 85.8(2)
C42 Mo2 C43 C44 120.9(4)
C30 Mo2 C43 C44 -144.8(2)
N2 Mo2 C43 C48 117.9(4)
N32 Mo2 C43 C48 -1.2(4)
N31 Mo2 C43 C48 -60.9(4)
C40 Mo2 C43 C48 157.9(5)
C41 Mo2 C43 C48 -158.1(5)
C44 Mo2 C43 C48 116.2(5)
C42 Mo2 C43 C48 -122.9(5)
C30 Mo2 C43 C48 -28.7(4)
C42 C43 C44 C40 -2.0(5)
C48 C43 C44 C40 178.2(4)
Mo2 C43 C44 C40 -63.2(2)
C42 C43 C44 C49 -165.0(4)
C48 C43 C44 C49 15.2(7)
Mo2 C43 C44 C49 133.8(5)
C42 C43 C44 Mo2 61.2(3)
C48 C43 C44 Mo2 -118.6(4)
C41 C40 C44 C43 3.7(4)
C45 C40 C44 C43 -168.6(4)
Mo2 C40 C44 C43 71.8(3)
C41 C40 C44 C49 167.2(4)
C45 C40 C44 C49 -5.1(6)
Mo2 C40 C44 C49 -124.6(4)
C41 C40 C44 Mo2 -68.2(3)
C45 C40 C44 Mo2 119.5(4)
N2 Mo2 C44 C43 -179.0(2)
N32 Mo2 C44 C43 65.9(2)
N31 Mo2 C44 C43 4.4(3)
C40 Mo2 C44 C43 -111.3(3)
C41 Mo2 C44 C43 -72.7(3)
C42 Mo2 C44 C43 -32.5(2)
C30 Mo2 C44 C43 47.1(3)
N2 Mo2 C44 C40 -67.7(3)
N32 Mo2 C44 C40 177.2(2)
N31 Mo2 C44 C40 115.8(3)
C41 Mo2 C44 C40 38.6(2)
C43 Mo2 C44 C40 111.3(3)
C42 Mo2 C44 C40 78.8(2)
C30 Mo2 C44 C40 158.5(2)
N2 Mo2 C44 C49 49.8(4)
N32 Mo2 C44 C49 -65.3(4)
N31 Mo2 C44 C49 -126.8(4)
C40 Mo2 C44 C49 117.5(5)
C41 Mo2 C44 C49 156.1(5)
C43 Mo2 C44 C49 -131.2(5)
C42 Mo2 C44 C49 -163.7(5)
C30 Mo2 C44 C49 -84.1(4)
